data_4003521
loop_
_publ_author_name
'Kaur, Aman Preet'
'Harris, Oliver C.'
'Attanayake, N. Harsha'
'Liang, Zhiming'
'Parkin, Sean R.'
'Tang, Maureen H.'
'Odom, Susan A.'

_publ_section_title
;
 Quantifying Environmental Effects on the Solution and Solid-State
 Stability of a Phenothiazine Radical Cation
;
_journal_name_full 'Chemistry of Materials'
_journal_paper_doi 10.1021/acs.chemmater.9b05345
_journal_year 2020
_chemical_formula_moiety 'C17 H19 N O2 S, B F4'
_chemical_formula_sum 'C17 H19 B F4 N O2 S'
_chemical_formula_weight 388.20
_space_group_crystal_system monoclinic
_space_group_IT_number 14
_space_group_name_Hall '-P 2yn'
_space_group_name_H-M_alt 'P 1 21/n 1'
_atom_sites_solution_hydrogens difmap
_atom_sites_solution_primary direct
_atom_sites_solution_secondary difmap
_audit_creation_method SHELXL-2018/3
_cell_angle_alpha 90
_cell_angle_beta 93.294(1)
_cell_angle_gamma 90
_cell_formula_units_Z 4
_cell_length_a 10.2318(3)
_cell_length_b 6.8098(2)
_cell_length_c 24.3279(9)
_cell_measurement_reflns_used 9981
_cell_measurement_temperature 90.0(2)
_cell_measurement_theta_max 27.44
_cell_measurement_theta_min 3.11
_cell_volume 1692.28(9)
_computing_cell_refinement '<i>APEX3</i> (Bruker-AXS, 2016)'
_computing_data_collection '<i>APEX3</i> (Bruker-AXS, 2016)'
_computing_data_reduction '<i>APEX3</i> (Bruker-AXS, 2016)'
_computing_molecular_graphics '<i>XP in SHELXTL</i> (Sheldrick, 2008)'
_computing_publication_material '<i>SHELX</i> (Sheldrick, 2008) and <i>CIFFIX</i> (Parkin, 2013)'
_computing_structure_refinement '<i>SHELXL-2018/3</i> (Sheldrick, 2015b)'
_computing_structure_solution '<i>SHELXT</i> (Sheldrick, 2015a)'
_diffrn_ambient_temperature 90.0(2)
_diffrn_detector_area_resol_mean 7.41
_diffrn_measured_fraction_theta_full 0.999
_diffrn_measured_fraction_theta_max 0.999
_diffrn_measurement_device_type 'Bruker D8 Venture dual source'
_diffrn_measurement_method '\f and \w scans'
_diffrn_radiation_type MoK\a
_diffrn_radiation_wavelength 0.71073
_diffrn_reflns_av_R_equivalents 0.0520
_diffrn_reflns_av_unetI/netI 0.0295
_diffrn_reflns_Laue_measured_fraction_full 0.999
_diffrn_reflns_Laue_measured_fraction_max 0.999
_diffrn_reflns_limit_h_max 13
_diffrn_reflns_limit_h_min -13
_diffrn_reflns_limit_k_max 8
_diffrn_reflns_limit_k_min -8
_diffrn_reflns_limit_l_max 31
_diffrn_reflns_limit_l_min -31
_diffrn_reflns_number 37261
_diffrn_reflns_point_group_measured_fraction_full 0.999
_diffrn_reflns_point_group_measured_fraction_max 0.999
_diffrn_reflns_theta_full 25.242
_diffrn_reflns_theta_max 27.450
_diffrn_reflns_theta_min 3.107
_diffrn_source microsource
_exptl_absorpt_coefficient_mu 0.245
_exptl_absorpt_correction_T_max 0.971
_exptl_absorpt_correction_T_min 0.931
_exptl_absorpt_correction_type multi-scan
_exptl_absorpt_process_details '<i>SADABS</i> (Krause et al., 2015)'
_exptl_crystal_colour black
_exptl_crystal_density_diffrn 1.524
_exptl_crystal_description 'cut lath'
_exptl_crystal_F_000 804
_exptl_crystal_size_max 0.220
_exptl_crystal_size_mid 0.080
_exptl_crystal_size_min 0.020
_refine_diff_density_max 0.308
_refine_diff_density_min -0.335
_refine_diff_density_rms 0.057
_refine_ls_extinction_method none
_refine_ls_goodness_of_fit_ref 1.088
_refine_ls_hydrogen_treatment constr
_refine_ls_matrix_type full
_refine_ls_number_parameters 236
_refine_ls_number_reflns 3858
_refine_ls_number_restraints 0
_refine_ls_restrained_S_all 1.088
_refine_ls_R_factor_all 0.0491
_refine_ls_R_factor_gt 0.0353
_refine_ls_shift/su_max 0.002
_refine_ls_shift/su_mean 0.000
_refine_ls_structure_factor_coef Fsqd
_refine_ls_weighting_details 'w=1/[\s^2^(Fo^2^)+(0.0297P)^2^+1.0881P] where P=(Fo^2^+2Fc^2^)/3'
_refine_ls_weighting_scheme calc
_refine_ls_wR_factor_gt 0.0774
_refine_ls_wR_factor_ref 0.0845
_reflns_Friedel_coverage 0.000
_reflns_number_gt 3150
_reflns_number_total 3858
_reflns_threshold_expression 'I > 2\s(I)'
_cod_data_source_file cm9b05345_si_001.cif
_cod_data_source_block m19080
_cod_original_sg_symbol_H-M 'P 21/n'
_cod_database_code 4003521
_shelx_shelxl_version_number 2018/3
_shelx_space_group_comment
; 
The symmetry employed for this shelxl refinement is uniquely defined 
by the following loop, which should always be used as a source of 
symmetry information in preference to the above space-group names. 
They are only intended as comments. 
;
_shelx_estimated_absorpt_t_min 0.948
_shelx_estimated_absorpt_t_max 0.995
_exptl_absorpt_special_details
; 
In addition to absorption, multi-scan techniques also correct other slowly 
varying changes in scale factor over reciprocal space, such as those caused 
by X-ray beam inhomogeneity, goniometer imperfection, crystal decomposition, 
crystal longer than the X-ray beam cross section, absorption by the crystal 
mount etc.  These account, by and large, for much of the difference between 
estimated values of Tmin and Tmax and the _exptl_absorpt_correction_ values. 
;

loop_
_space_group_symop_operation_xyz
'x, y, z'
'-x+1/2, y+1/2, -z+1/2'
'-x, -y, -z'
'x-1/2, -y-1/2, z-1/2'

loop_
_atom_site_label
_atom_site_type_symbol
_atom_site_fract_x
_atom_site_fract_y
_atom_site_fract_z
_atom_site_U_iso_or_equiv
_atom_site_adp_type
_atom_site_occupancy
_atom_site_site_symmetry_order
_atom_site_calc_flag
_atom_site_refinement_flags_posn
_atom_site_refinement_flags_adp
_atom_site_refinement_flags_occupancy
_atom_site_disorder_assembly
_atom_site_disorder_group
S1 S 0.63161(4) 0.28675(6) 0.54440(2) 0.01312(10) Uani 1 1 d . . . . .
O1 O 0.44840(11) 0.45006(17) 0.32214(5) 0.0172(3) Uani 1 1 d . . . . .
O2 O 0.56594(11) 0.81337(17) 0.29638(5) 0.0184(3) Uani 1 1 d . . . . .
N1 N 0.49374(12) 0.22131(19) 0.42792(5) 0.0117(3) Uani 1 1 d . . . . .
C1 C 0.62615(15) 0.2719(2) 0.43066(6) 0.0120(3) Uani 1 1 d . . . . .
C2 C 0.69366(16) 0.2987(2) 0.38201(7) 0.0142(3) Uani 1 1 d . . . . .
H2 H 0.647102 0.289650 0.347175 0.017 Uiso 1 1 calc R U . . .
C3 C 0.82533(16) 0.3376(2) 0.38454(7) 0.0163(3) Uani 1 1 d . . . . .
H3 H 0.868548 0.355178 0.351359 0.020 Uiso 1 1 calc R U . . .
C4 C 0.89714(16) 0.3518(2) 0.43495(7) 0.0159(3) Uani 1 1 d . . . . .
H4 H 0.988959 0.373496 0.435965 0.019 Uiso 1 1 calc R U . . .
C5 C 0.83432(16) 0.3341(2) 0.48296(7) 0.0156(3) Uani 1 1 d . . . . .
H5 H 0.882316 0.346562 0.517382 0.019 Uiso 1 1 calc R U . . .
C6 C 0.69907(15) 0.2977(2) 0.48131(6) 0.0123(3) Uani 1 1 d . . . . .
C7 C 0.46797(15) 0.2497(2) 0.52733(6) 0.0120(3) Uani 1 1 d . . . . .
C8 C 0.38789(16) 0.2416(2) 0.57222(7) 0.0143(3) Uani 1 1 d . . . . .
H8 H 0.424099 0.267851 0.608302 0.017 Uiso 1 1 calc R U . . .
C9 C 0.25759(16) 0.1960(2) 0.56425(7) 0.0155(3) Uani 1 1 d . . . . .
H9 H 0.203984 0.186432 0.594753 0.019 Uiso 1 1 calc R U . . .
C10 C 0.20456(16) 0.1637(2) 0.51084(7) 0.0153(3) Uani 1 1 d . . . . .
H10 H 0.114282 0.132303 0.505378 0.018 Uiso 1 1 calc R U . . .
C11 C 0.28001(15) 0.1764(2) 0.46595(7) 0.0137(3) Uani 1 1 d . . . . .
H11 H 0.240724 0.157484 0.430003 0.016 Uiso 1 1 calc R U . . .
C12 C 0.41573(15) 0.2172(2) 0.47282(6) 0.0118(3) Uani 1 1 d . . . . .
C13 C 0.43288(16) 0.1545(2) 0.37416(6) 0.0134(3) Uani 1 1 d . . . . .
H13A H 0.372302 0.044870 0.380939 0.016 Uiso 1 1 calc R U . . .
H13B H 0.502570 0.102662 0.351566 0.016 Uiso 1 1 calc R U . . .
C14 C 0.35806(16) 0.3120(2) 0.34146(7) 0.0152(3) Uani 1 1 d . . . . .
H14A H 0.307295 0.251924 0.309923 0.018 Uiso 1 1 calc R U . . .
H14B H 0.296076 0.378639 0.365079 0.018 Uiso 1 1 calc R U . . .
C15 C 0.38480(16) 0.5935(3) 0.28668(7) 0.0188(4) Uani 1 1 d . . . . .
H15A H 0.334043 0.685595 0.308632 0.023 Uiso 1 1 calc R U . . .
H15B H 0.323613 0.527822 0.259553 0.023 Uiso 1 1 calc R U . . .
C16 C 0.48685(16) 0.7035(2) 0.25746(7) 0.0173(3) Uani 1 1 d . . . . .
H16A H 0.542084 0.609976 0.237979 0.021 Uiso 1 1 calc R U . . .
H16B H 0.444244 0.793113 0.229860 0.021 Uiso 1 1 calc R U . . .
C17 C 0.66635(17) 0.9179(3) 0.27101(7) 0.0211(4) Uani 1 1 d . . . . .
H17A H 0.718467 0.826247 0.250243 0.032 Uiso 1 1 calc R U . . .
H17B H 0.722924 0.982892 0.299352 0.032 Uiso 1 1 calc R U . . .
H17C H 0.626941 1.016827 0.245917 0.032 Uiso 1 1 calc R U . . .
F1 F -0.03802(10) 0.08810(16) 0.58561(4) 0.0271(3) Uani 1 1 d . . . . .
F2 F 0.04171(10) 0.18838(17) 0.67022(4) 0.0286(3) Uani 1 1 d . . . . .
F3 F -0.16676(10) 0.07026(16) 0.65815(4) 0.0253(2) Uani 1 1 d . . . . .
F4 F -0.11437(10) 0.36807(15) 0.62278(5) 0.0271(3) Uani 1 1 d . . . . .
B1 B -0.06843(18) 0.1788(3) 0.63466(8) 0.0174(4) Uani 1 1 d . . . . .

loop_
_atom_site_aniso_label
_atom_site_aniso_U_11
_atom_site_aniso_U_22
_atom_site_aniso_U_33
_atom_site_aniso_U_23
_atom_site_aniso_U_13
_atom_site_aniso_U_12
S1 0.01380(19) 0.01508(19) 0.01036(19) 0.00083(15) -0.00034(14) -0.00034(15)
O1 0.0156(6) 0.0191(6) 0.0165(6) 0.0064(5) -0.0019(5) -0.0018(5)
O2 0.0234(6) 0.0208(6) 0.0111(6) -0.0020(5) 0.0018(5) -0.0034(5)
N1 0.0126(6) 0.0116(6) 0.0109(6) -0.0008(5) 0.0002(5) 0.0003(5)
C1 0.0122(7) 0.0093(7) 0.0145(8) -0.0004(6) 0.0006(6) 0.0019(6)
C2 0.0170(8) 0.0143(8) 0.0115(8) -0.0006(6) 0.0007(6) 0.0018(6)
C3 0.0174(8) 0.0165(8) 0.0155(8) 0.0015(6) 0.0049(6) 0.0010(6)
C4 0.0128(8) 0.0151(8) 0.0197(9) 0.0026(6) 0.0002(6) -0.0009(6)
C5 0.0158(8) 0.0142(8) 0.0166(8) 0.0018(6) -0.0015(6) -0.0007(6)
C6 0.0157(8) 0.0094(7) 0.0116(7) 0.0008(6) -0.0002(6) 0.0011(6)
C7 0.0136(7) 0.0093(7) 0.0129(8) 0.0008(6) -0.0004(6) 0.0013(6)
C8 0.0183(8) 0.0125(8) 0.0121(8) 0.0007(6) 0.0021(6) 0.0038(6)
C9 0.0190(8) 0.0131(8) 0.0151(8) 0.0025(6) 0.0068(6) 0.0039(6)
C10 0.0142(8) 0.0122(8) 0.0196(9) 0.0011(6) 0.0031(7) 0.0007(6)
C11 0.0153(8) 0.0116(7) 0.0140(8) -0.0004(6) 0.0005(6) 0.0005(6)
C12 0.0143(7) 0.0071(7) 0.0143(8) 0.0008(6) 0.0025(6) 0.0017(6)
C13 0.0154(8) 0.0141(7) 0.0104(8) -0.0028(6) -0.0010(6) -0.0014(6)
C14 0.0149(8) 0.0181(8) 0.0124(8) 0.0009(6) -0.0018(6) -0.0022(6)
C15 0.0177(8) 0.0223(9) 0.0160(8) 0.0048(7) -0.0029(7) 0.0031(7)
C16 0.0218(8) 0.0193(8) 0.0104(8) 0.0002(6) -0.0017(6) -0.0013(7)
C17 0.0227(9) 0.0231(9) 0.0176(9) -0.0017(7) 0.0029(7) -0.0032(7)
F1 0.0256(6) 0.0358(6) 0.0204(6) -0.0042(5) 0.0046(4) -0.0002(5)
F2 0.0201(5) 0.0404(7) 0.0243(6) 0.0058(5) -0.0077(4) -0.0055(5)
F3 0.0200(5) 0.0327(6) 0.0234(6) 0.0053(5) 0.0032(4) -0.0089(4)
F4 0.0245(6) 0.0231(6) 0.0339(6) 0.0054(5) 0.0031(5) 0.0026(4)
B1 0.0131(9) 0.0232(10) 0.0158(9) 0.0015(7) -0.0001(7) -0.0015(7)

loop_
_atom_type_symbol
_atom_type_description
_atom_type_scat_dispersion_real
_atom_type_scat_dispersion_imag
_atom_type_scat_source
C C 0.0033 0.0016 'International Tables Vol C Tables 4.2.6.8 and 6.1.1.4'
H H 0.0000 0.0000 'International Tables Vol C Tables 4.2.6.8 and 6.1.1.4'
B B 0.0013 0.0007 'International Tables Vol C Tables 4.2.6.8 and 6.1.1.4'
F F 0.0171 0.0103 'International Tables Vol C Tables 4.2.6.8 and 6.1.1.4'
N N 0.0061 0.0033 'International Tables Vol C Tables 4.2.6.8 and 6.1.1.4'
O O 0.0106 0.0060 'International Tables Vol C Tables 4.2.6.8 and 6.1.1.4'
S S 0.1246 0.1234 'International Tables Vol C Tables 4.2.6.8 and 6.1.1.4'

loop_
_geom_angle_atom_site_label_1
_geom_angle_atom_site_label_2
_geom_angle_atom_site_label_3
_geom_angle
_geom_angle_site_symmetry_1
_geom_angle_site_symmetry_3
_geom_angle_publ_flag
C6 S1 C7 103.05(8) . . ?
C14 O1 C15 111.66(12) . . ?
C17 O2 C16 111.87(12) . . ?
C12 N1 C1 124.55(13) . . ?
C12 N1 C13 117.05(12) . . ?
C1 N1 C13 118.28(12) . . ?
N1 C1 C6 122.30(14) . . ?
N1 C1 C2 120.70(14) . . ?
C6 C1 C2 117.00(14) . . ?
C3 C2 C1 120.84(15) . . ?
C3 C2 H2 119.6 . . ?
C1 C2 H2 119.6 . . ?
C2 C3 C4 121.26(15) . . ?
C2 C3 H3 119.4 . . ?
C4 C3 H3 119.4 . . ?
C5 C4 C3 119.58(15) . . ?
C5 C4 H4 120.2 . . ?
C3 C4 H4 120.2 . . ?
C4 C5 C6 120.06(15) . . ?
C4 C5 H5 120.0 . . ?
C6 C5 H5 120.0 . . ?
C5 C6 C1 121.10(14) . . ?
C5 C6 S1 115.31(12) . . ?
C1 C6 S1 123.59(12) . . ?
C8 C7 C12 121.05(14) . . ?
C8 C7 S1 114.93(12) . . ?
C12 C7 S1 123.91(12) . . ?
C9 C8 C7 120.33(15) . . ?
C9 C8 H8 119.8 . . ?
C7 C8 H8 119.8 . . ?
C8 C9 C10 119.32(15) . . ?
C8 C9 H9 120.3 . . ?
C10 C9 H9 120.3 . . ?
C11 C10 C9 121.53(15) . . ?
C11 C10 H10 119.2 . . ?
C9 C10 H10 119.2 . . ?
C10 C11 C12 120.63(15) . . ?
C10 C11 H11 119.7 . . ?
C12 C11 H11 119.7 . . ?
N1 C12 C11 120.97(14) . . ?
N1 C12 C7 121.95(14) . . ?
C11 C12 C7 117.08(14) . . ?
N1 C13 C14 114.71(13) . . ?
N1 C13 H13A 108.6 . . ?
C14 C13 H13A 108.6 . . ?
N1 C13 H13B 108.6 . . ?
C14 C13 H13B 108.6 . . ?
H13A C13 H13B 107.6 . . ?
O1 C14 C13 108.90(13) . . ?
O1 C14 H14A 109.9 . . ?
C13 C14 H14A 109.9 . . ?
O1 C14 H14B 109.9 . . ?
C13 C14 H14B 109.9 . . ?
H14A C14 H14B 108.3 . . ?
O1 C15 C16 108.75(13) . . ?
O1 C15 H15A 109.9 . . ?
C16 C15 H15A 109.9 . . ?
O1 C15 H15B 109.9 . . ?
C16 C15 H15B 109.9 . . ?
H15A C15 H15B 108.3 . . ?
O2 C16 C15 109.43(13) . . ?
O2 C16 H16A 109.8 . . ?
C15 C16 H16A 109.8 . . ?
O2 C16 H16B 109.8 . . ?
C15 C16 H16B 109.8 . . ?
H16A C16 H16B 108.2 . . ?
O2 C17 H17A 109.5 . . ?
O2 C17 H17B 109.5 . . ?
H17A C17 H17B 109.5 . . ?
O2 C17 H17C 109.5 . . ?
H17A C17 H17C 109.5 . . ?
H17B C17 H17C 109.5 . . ?
F2 B1 F1 110.02(14) . . ?
F2 B1 F4 109.80(15) . . ?
F1 B1 F4 108.72(14) . . ?
F2 B1 F3 110.44(14) . . ?
F1 B1 F3 108.47(15) . . ?
F4 B1 F3 109.35(14) . . ?

loop_
_geom_bond_atom_site_label_1
_geom_bond_atom_site_label_2
_geom_bond_distance
_geom_bond_site_symmetry_2
_geom_bond_publ_flag
S1 C6 1.7202(16) . ?
S1 C7 1.7204(16) . ?
O1 C14 1.4172(19) . ?
O1 C15 1.4343(19) . ?
O2 C17 1.420(2) . ?
O2 C16 1.4224(19) . ?
N1 C12 1.3898(19) . ?
N1 C1 1.396(2) . ?
N1 C13 1.4873(19) . ?
C1 C6 1.414(2) . ?
C1 C2 1.416(2) . ?
C2 C3 1.371(2) . ?
C2 H2 0.9500 . ?
C3 C4 1.396(2) . ?
C3 H3 0.9500 . ?
C4 C5 1.370(2) . ?
C4 H4 0.9500 . ?
C5 C6 1.404(2) . ?
C5 H5 0.9500 . ?
C7 C8 1.404(2) . ?
C7 C12 1.418(2) . ?
C8 C9 1.372(2) . ?
C8 H8 0.9500 . ?
C9 C10 1.396(2) . ?
C9 H9 0.9500 . ?
C10 C11 1.376(2) . ?
C10 H10 0.9500 . ?
C11 C12 1.417(2) . ?
C11 H11 0.9500 . ?
C13 C14 1.517(2) . ?
C13 H13A 0.9900 . ?
C13 H13B 0.9900 . ?
C14 H14A 0.9900 . ?
C14 H14B 0.9900 . ?
C15 C16 1.497(2) . ?
C15 H15A 0.9900 . ?
C15 H15B 0.9900 . ?
C16 H16A 0.9900 . ?
C16 H16B 0.9900 . ?
C17 H17A 0.9800 . ?
C17 H17B 0.9800 . ?
C17 H17C 0.9800 . ?
F1 B1 1.395(2) . ?
F2 B1 1.382(2) . ?
F3 B1 1.397(2) . ?
F4 B1 1.396(2) . ?

loop_
_geom_torsion_atom_site_label_1
_geom_torsion_atom_site_label_2
_geom_torsion_atom_site_label_3
_geom_torsion_atom_site_label_4
_geom_torsion
_geom_torsion_site_symmetry_1
_geom_torsion_site_symmetry_2
_geom_torsion_site_symmetry_3
_geom_torsion_site_symmetry_4
_geom_torsion_publ_flag
C12 N1 C1 C6 9.2(2) . . . . ?
C13 N1 C1 C6 -166.65(14) . . . . ?
C12 N1 C1 C2 -171.15(14) . . . . ?
C13 N1 C1 C2 13.0(2) . . . . ?
N1 C1 C2 C3 -176.32(14) . . . . ?
C6 C1 C2 C3 3.4(2) . . . . ?
C1 C2 C3 C4 0.1(2) . . . . ?
C2 C3 C4 C5 -2.5(2) . . . . ?
C3 C4 C5 C6 1.4(2) . . . . ?
C4 C5 C6 C1 2.2(2) . . . . ?
C4 C5 C6 S1 -177.98(12) . . . . ?
N1 C1 C6 C5 175.18(14) . . . . ?
C2 C1 C6 C5 -4.5(2) . . . . ?
N1 C1 C6 S1 -4.6(2) . . . . ?
C2 C1 C6 S1 175.69(12) . . . . ?
C7 S1 C6 C5 178.00(12) . . . . ?
C7 S1 C6 C1 -2.16(15) . . . . ?
C6 S1 C7 C8 -177.95(12) . . . . ?
C6 S1 C7 C12 5.77(15) . . . . ?
C12 C7 C8 C9 2.0(2) . . . . ?
S1 C7 C8 C9 -174.40(12) . . . . ?
C7 C8 C9 C10 -2.0(2) . . . . ?
C8 C9 C10 C11 0.1(2) . . . . ?
C9 C10 C11 C12 1.9(2) . . . . ?
C1 N1 C12 C11 175.93(14) . . . . ?
C13 N1 C12 C11 -8.2(2) . . . . ?
C1 N1 C12 C7 -5.3(2) . . . . ?
C13 N1 C12 C7 170.58(13) . . . . ?
C10 C11 C12 N1 177.01(14) . . . . ?
C10 C11 C12 C7 -1.8(2) . . . . ?
C8 C7 C12 N1 -178.89(14) . . . . ?
S1 C7 C12 N1 -2.8(2) . . . . ?
C8 C7 C12 C11 -0.1(2) . . . . ?
S1 C7 C12 C11 175.97(11) . . . . ?
C12 N1 C13 C14 85.82(17) . . . . ?
C1 N1 C13 C14 -98.02(16) . . . . ?
C15 O1 C14 C13 174.76(13) . . . . ?
N1 C13 C14 O1 69.93(17) . . . . ?
C14 O1 C15 C16 -166.69(13) . . . . ?
C17 O2 C16 C15 178.85(13) . . . . ?
O1 C15 C16 O2 -65.52(17) . . . . ?
